data_7216783
loop_
_publ_author_name
'Zhao, Bo-Liang'
'Du, Da-Ming'

_publ_section_title
;
 Catalytic asymmetric conjugate addition of various \a-mercaptoketones to
 \a,\b-unsaturated N-acylated oxazolidin-2-ones with bifunctional
 organocatalyst
;
_journal_issue 52
_journal_name_full 'RSC Advances'
_journal_page_first 27346
_journal_paper_doi 10.1039/c4ra02400a
_journal_volume 4
_journal_year 2014
_chemical_absolute_configuration ad
_chemical_formula_sum 'C20 H19 N O4 S'
_chemical_formula_weight 369.42
_chemical_name_systematic
; 
 ? 
;
_space_group_IT_number 1
_symmetry_cell_setting triclinic
_symmetry_space_group_name_Hall 'P 1'
_symmetry_space_group_name_H-M 'P 1'
_atom_sites_solution_hydrogens geom
_atom_sites_solution_primary direct
_atom_sites_solution_secondary difmap
_audit_creation_method SHELXL-97
_cell_angle_alpha 99.439(3)
_cell_angle_beta 104.410(4)
_cell_angle_gamma 94.540(3)
_cell_formula_units_Z 1
_cell_length_a 5.5171(15)
_cell_length_b 8.125(2)
_cell_length_c 10.508(3)
_cell_measurement_reflns_used 1891
_cell_measurement_temperature 153(2)
_cell_measurement_theta_max 31.502
_cell_measurement_theta_min 2.955
_cell_volume 446.5(2)
_computing_cell_refinement 'CrystalClear (Rigaku Inc., 2008)'
_computing_data_collection 'CrystalClear (Rigaku Inc., 2008)'
_computing_data_reduction 'CrystalClear (Rigaku Inc., 2008)'
_computing_structure_refinement 'SHELXL-97 (Sheldrick, 1997)'
_computing_structure_solution 'SHELXS-97 (Sheldrick, 1990)'
_diffrn_ambient_temperature 153(2)
_diffrn_detector_area_resol_mean 28.5714
_diffrn_measured_fraction_theta_full 0.986
_diffrn_measured_fraction_theta_max 0.986
_diffrn_measurement_device_type AFC10/Saturn724+
_diffrn_measurement_method 'phi and omega scans'
_diffrn_radiation_monochromator graphite
_diffrn_radiation_source 'Rotating Anode'
_diffrn_radiation_type MoK\a
_diffrn_radiation_wavelength 0.71073
_diffrn_reflns_av_R_equivalents 0.0200
_diffrn_reflns_av_sigmaI/netI 0.0446
_diffrn_reflns_limit_h_max 7
_diffrn_reflns_limit_h_min -7
_diffrn_reflns_limit_k_max 11
_diffrn_reflns_limit_k_min -11
_diffrn_reflns_limit_l_max 14
_diffrn_reflns_limit_l_min -14
_diffrn_reflns_number 5973
_diffrn_reflns_theta_full 30.00
_diffrn_reflns_theta_max 30.00
_diffrn_reflns_theta_min 2.95
_diffrn_standards_decay_% 0
_diffrn_standards_interval_count 0
_diffrn_standards_interval_time 0
_diffrn_standards_number 0
_exptl_absorpt_coefficient_mu 0.207
_exptl_absorpt_correction_T_max 0.9501
_exptl_absorpt_correction_T_min 0.9036
_exptl_absorpt_correction_type multi-scan
_exptl_crystal_colour Colorless
_exptl_crystal_density_diffrn 1.374
_exptl_crystal_density_method 'not measured'
_exptl_crystal_description Chunk
_exptl_crystal_F_000 194
_exptl_crystal_size_max 0.50
_exptl_crystal_size_mid 0.36
_exptl_crystal_size_min 0.25
_refine_diff_density_max 0.205
_refine_diff_density_min -0.188
_refine_diff_density_rms 0.036
_refine_ls_abs_structure_details 'Flack H D (1983), Acta Cryst. A39, 876-881'
_refine_ls_abs_structure_Flack -0.02(4)
_refine_ls_extinction_method none
_refine_ls_goodness_of_fit_ref 1.000
_refine_ls_hydrogen_treatment constr
_refine_ls_matrix_type full
_refine_ls_number_parameters 235
_refine_ls_number_reflns 4453
_refine_ls_number_restraints 3
_refine_ls_restrained_S_all 1.000
_refine_ls_R_factor_all 0.0307
_refine_ls_R_factor_gt 0.0288
_refine_ls_shift/su_max 0.000
_refine_ls_shift/su_mean 0.000
_refine_ls_structure_factor_coef Fsqd
_refine_ls_weighting_details 'calc w=1/[\s^2^(Fo^2^)+(0.0215P)^2^+0.0506P] where P=(Fo^2^+2Fc^2^)/3'
_refine_ls_weighting_scheme calc
_refine_ls_wR_factor_gt 0.0624
_refine_ls_wR_factor_ref 0.0630
_reflns_number_gt 4174
_reflns_number_total 4453
_reflns_threshold_expression >2sigma(I)
_cod_data_source_file c4ra02400a2.cif
_cod_data_source_block bo2735
_cod_depositor_comments
;
The following automatic conversions were performed:

'_symmetry_cell_setting' value 'Triclinic' changed to 'triclinic'
according to
/usr/data/users/saulius/crontab/automatic-downloads/rss-feeds/RSC/lib/dictionaries/cif_core.dic
dictionary named 'cif_core.dic' version 2.4.2 from 2011-04-26.

Automatic conversion script
Id: cif_fix_values 2281 2013-09-26 08:29:07Z andrius 

The following automatic conversions were performed:

'_exptl_absorpt_correction_type' value 'Multi-scans' was replaced
with the value 'multi-scan' as specified in the replacement file
'src/cod-tools/trunk/data/replacement-values/replacement_values.lst'.

Automatic conversion script
Id: cif_fix_values 5376 2017-05-30 11:51:03Z andrius 
;
_cod_original_sg_symbol_H-M P1
_cod_database_code 7216783

loop_
_symmetry_equiv_pos_as_xyz
'x, y, z'

loop_
_atom_site_label
_atom_site_type_symbol
_atom_site_fract_x
_atom_site_fract_y
_atom_site_fract_z
_atom_site_U_iso_or_equiv
_atom_site_adp_type
_atom_site_occupancy
_atom_site_symmetry_multiplicity
_atom_site_calc_flag
_atom_site_refinement_flags
S1 S 0.16994(5) 0.32054(4) 0.65780(3) 0.02244(8) Uani 1 1 d .
O1 O 0.8405(2) 0.58802(16) 1.30642(11) 0.0382(3) Uani 1 1 d .
O2 O 0.5173(2) 0.43784(15) 1.14652(12) 0.0340(3) Uani 1 1 d .
O3 O 0.9432(2) 0.59852(15) 0.90336(11) 0.0339(3) Uani 1 1 d .
O4 O -0.2583(2) 0.17101(17) 0.44720(12) 0.0391(3) Uani 1 1 d .
N1 N 0.8410(2) 0.59159(15) 1.09532(12) 0.0230(3) Uani 1 1 d .
C1 C 1.0568(4) 0.7039(2) 1.31410(18) 0.0456(5) Uani 1 1 d .
H1A H 1.2106 0.6729 1.3720 0.055 Uiso 1 1 calc R
H1B H 1.0334 0.8197 1.3516 0.055 Uiso 1 1 calc R
C2 C 1.0797(3) 0.6926(2) 1.17207(16) 0.0329(4) Uani 1 1 d .
H2A H 1.0942 0.8051 1.1481 0.040 Uiso 1 1 calc R
H2B H 1.2261 0.6356 1.1589 0.040 Uiso 1 1 calc R
C3 C 0.7114(3) 0.5294(2) 1.17770(15) 0.0266(3) Uani 1 1 d .
C4 C 0.7839(3) 0.55250(18) 0.95560(14) 0.0224(3) Uani 1 1 d .
C5 C 0.5295(3) 0.4588(2) 0.88037(15) 0.0223(3) Uani 1 1 d .
H5A H 0.3974 0.5164 0.9115 0.027 Uiso 1 1 calc R
H5B H 0.5188 0.3438 0.9002 0.027 Uiso 1 1 calc R
C6 C 0.4794(3) 0.44717(17) 0.72860(14) 0.0197(3) Uani 1 1 d .
H6 H 0.6097 0.3857 0.6968 0.024 Uiso 1 1 calc R
C7 C 0.4794(2) 0.61665(16) 0.68589(13) 0.0184(3) Uani 1 1 d .
C8 C 0.6439(3) 0.66235(19) 0.61308(14) 0.0240(3) Uani 1 1 d .
H8 H 0.7531 0.5860 0.5880 0.029 Uiso 1 1 calc R
C9 C 0.6492(3) 0.8188(2) 0.57691(16) 0.0272(3) Uani 1 1 d .
H9 H 0.7621 0.8489 0.5271 0.033 Uiso 1 1 calc R
C10 C 0.4917(3) 0.93158(18) 0.61268(15) 0.0268(3) Uani 1 1 d .
H10 H 0.4990 1.0398 0.5896 0.032 Uiso 1 1 calc R
C11 C 0.3230(3) 0.88535(19) 0.68250(16) 0.0241(3) Uani 1 1 d .
H11 H 0.2119 0.9613 0.7059 0.029 Uiso 1 1 calc R
C12 C 0.3158(3) 0.72839(16) 0.71841(14) 0.0207(3) Uani 1 1 d .
H12 H 0.1986 0.6971 0.7655 0.025 Uiso 1 1 calc R
C13 C 0.1610(3) 0.29914(18) 0.48291(14) 0.0226(3) Uani 1 1 d .
H13A H 0.1811 0.4119 0.4599 0.027 Uiso 1 1 calc R
H13B H 0.3019 0.2392 0.4650 0.027 Uiso 1 1 calc R
C14 C -0.0868(3) 0.20249(17) 0.39790(15) 0.0232(3) Uani 1 1 d .
C15 C -0.1147(3) 0.14582(17) 0.25206(15) 0.0226(3) Uani 1 1 d .
C16 C 0.0629(3) 0.19863(19) 0.18891(15) 0.0270(3) Uani 1 1 d .
H16 H 0.2102 0.2721 0.2393 0.032 Uiso 1 1 calc R
C17 C 0.0254(3) 0.1441(2) 0.05215(16) 0.0350(4) Uani 1 1 d .
H17 H 0.1457 0.1817 0.0090 0.042 Uiso 1 1 calc R
C18 C -0.1870(3) 0.0353(2) -0.02091(17) 0.0388(4) Uani 1 1 d .
H18 H -0.2114 -0.0030 -0.1141 0.047 Uiso 1 1 calc R
C19 C -0.3640(3) -0.0180(2) 0.04129(17) 0.0371(4) Uani 1 1 d .
H19 H -0.5098 -0.0928 -0.0093 0.045 Uiso 1 1 calc R
C20 C -0.3293(3) 0.0374(2) 0.17656(16) 0.0298(3) Uani 1 1 d .
H20 H -0.4525 0.0016 0.2186 0.036 Uiso 1 1 calc R

loop_
_atom_site_aniso_label
_atom_site_aniso_U_11
_atom_site_aniso_U_22
_atom_site_aniso_U_33
_atom_site_aniso_U_23
_atom_site_aniso_U_13
_atom_site_aniso_U_12
S1 0.02619(19) 0.01953(15) 0.02034(16) 0.00348(12) 0.00527(13) -0.00095(13)
O1 0.0480(8) 0.0455(7) 0.0193(5) 0.0063(5) 0.0048(5) 0.0075(6)
O2 0.0318(6) 0.0439(7) 0.0307(6) 0.0157(5) 0.0110(5) 0.0031(5)
O3 0.0223(6) 0.0530(7) 0.0264(6) 0.0073(5) 0.0085(5) -0.0015(5)
O4 0.0314(7) 0.0522(8) 0.0308(6) 0.0056(6) 0.0101(5) -0.0135(6)
N1 0.0231(6) 0.0259(6) 0.0183(6) 0.0037(5) 0.0029(5) 0.0025(5)
C1 0.0635(14) 0.0355(10) 0.0262(8) 0.0049(7) -0.0047(9) -0.0065(9)
C2 0.0240(8) 0.0383(9) 0.0289(8) -0.0011(7) -0.0018(6) 0.0033(7)
C3 0.0306(8) 0.0313(8) 0.0219(7) 0.0096(6) 0.0090(6) 0.0122(7)
C4 0.0215(7) 0.0261(7) 0.0205(7) 0.0058(5) 0.0049(6) 0.0068(6)
C5 0.0237(7) 0.0236(7) 0.0191(7) 0.0062(5) 0.0039(6) 0.0022(6)
C6 0.0207(7) 0.0189(6) 0.0187(6) 0.0037(5) 0.0037(5) 0.0023(5)
C7 0.0172(6) 0.0197(6) 0.0158(6) 0.0028(5) 0.0013(5) -0.0007(5)
C8 0.0210(7) 0.0293(7) 0.0236(7) 0.0075(6) 0.0074(6) 0.0044(6)
C9 0.0224(7) 0.0341(8) 0.0288(7) 0.0132(6) 0.0097(6) 0.0009(6)
C10 0.0284(8) 0.0233(7) 0.0261(7) 0.0094(6) 0.0015(6) -0.0027(6)
C11 0.0241(7) 0.0207(6) 0.0262(7) 0.0041(5) 0.0042(6) 0.0036(5)
C12 0.0212(7) 0.0205(6) 0.0199(6) 0.0030(5) 0.0060(5) -0.0002(5)
C13 0.0232(7) 0.0233(7) 0.0182(7) 0.0021(5) 0.0022(6) -0.0015(6)
C14 0.0222(7) 0.0217(7) 0.0239(7) 0.0049(5) 0.0034(6) -0.0007(6)
C15 0.0213(7) 0.0209(7) 0.0230(7) 0.0027(5) 0.0021(6) 0.0028(5)
C16 0.0248(8) 0.0299(8) 0.0238(7) 0.0030(6) 0.0040(6) 0.0007(6)
C17 0.0325(9) 0.0461(10) 0.0263(8) 0.0055(7) 0.0082(7) 0.0062(7)
C18 0.0374(10) 0.0495(11) 0.0228(8) -0.0034(7) 0.0010(7) 0.0100(8)
C19 0.0311(9) 0.0372(9) 0.0314(9) -0.0063(7) -0.0036(7) 0.0004(7)
C20 0.0248(8) 0.0285(8) 0.0307(8) 0.0003(6) 0.0021(7) -0.0008(6)

loop_
_atom_type_symbol
_atom_type_description
_atom_type_scat_dispersion_real
_atom_type_scat_dispersion_imag
_atom_type_scat_source
C C 0.0033 0.0016 'International Tables Vol C Tables 4.2.6.8 and 6.1.1.4'
H H 0.0000 0.0000 'International Tables Vol C Tables 4.2.6.8 and 6.1.1.4'
N N 0.0061 0.0033 'International Tables Vol C Tables 4.2.6.8 and 6.1.1.4'
O O 0.0106 0.0060 'International Tables Vol C Tables 4.2.6.8 and 6.1.1.4'
S S 0.1246 0.1234 'International Tables Vol C Tables 4.2.6.8 and 6.1.1.4'

loop_
_geom_angle_atom_site_label_1
_geom_angle_atom_site_label_2
_geom_angle_atom_site_label_3
_geom_angle
C13 S1 C6 98.36(7)
C3 O1 C1 110.47(13)
C3 N1 C4 127.84(13)
C3 N1 C2 111.72(13)
C4 N1 C2 119.95(13)
O1 C1 C2 106.39(13)
O1 C1 H1A 110.4
C2 C1 H1A 110.5
O1 C1 H1B 110.4
C2 C1 H1B 110.5
H1A C1 H1B 108.6
N1 C2 C1 101.28(14)
N1 C2 H2A 111.5
C1 C2 H2A 111.5
N1 C2 H2B 111.5
C1 C2 H2B 111.5
H2A C2 H2B 109.3
O2 C3 O1 122.62(15)
O2 C3 N1 128.33(15)
O1 C3 N1 109.05(14)
O3 C4 N1 117.45(14)
O3 C4 C5 124.40(13)
N1 C4 C5 118.14(12)
C4 C5 C6 112.20(12)
C4 C5 H5A 109.2
C6 C5 H5A 109.2
C4 C5 H5B 109.2
C6 C5 H5B 109.2
H5A C5 H5B 107.9
C7 C6 C5 113.77(11)
C7 C6 S1 110.96(10)
C5 C6 S1 104.63(10)
C7 C6 H6 109.1
C5 C6 H6 109.1
S1 C6 H6 109.1
C8 C7 C12 119.00(12)
C8 C7 C6 120.09(12)
C12 C7 C6 120.91(12)
C9 C8 C7 120.28(14)
C9 C8 H8 119.9
C7 C8 H8 119.9
C10 C9 C8 120.62(14)
C10 C9 H9 119.7
C8 C9 H9 119.7
C9 C10 C11 119.40(14)
C9 C10 H10 120.3
C11 C10 H10 120.3
C10 C11 C12 120.24(14)
C10 C11 H11 119.9
C12 C11 H11 119.9
C11 C12 C7 120.42(13)
C11 C12 H12 119.8
C7 C12 H12 119.8
C14 C13 S1 109.87(10)
C14 C13 H13A 109.7
S1 C13 H13A 109.7
C14 C13 H13B 109.7
S1 C13 H13B 109.7
H13A C13 H13B 108.2
O4 C14 C15 121.01(13)
O4 C14 C13 120.84(14)
C15 C14 C13 118.14(12)
C16 C15 C20 119.16(14)
C16 C15 C14 122.53(13)
C20 C15 C14 118.31(13)
C17 C16 C15 120.15(14)
C17 C16 H16 119.9
C15 C16 H16 119.9
C18 C17 C16 119.95(16)
C18 C17 H17 120.0
C16 C17 H17 120.0
C17 C18 C19 120.20(16)
C17 C18 H18 119.9
C19 C18 H18 119.9
C20 C19 C18 120.08(15)
C20 C19 H19 120.0
C18 C19 H19 120.0
C19 C20 C15 120.46(16)
C19 C20 H20 119.8
C15 C20 H20 119.8

loop_
_geom_bond_atom_site_label_1
_geom_bond_atom_site_label_2
_geom_bond_distance
S1 C13 1.8053(15)
S1 C6 1.8344(15)
O1 C3 1.3488(19)
O1 C1 1.437(2)
O2 C3 1.195(2)
O3 C4 1.2117(18)
O4 C14 1.2161(18)
N1 C3 1.3819(19)
N1 C4 1.3989(18)
N1 C2 1.463(2)
C1 C2 1.517(2)
C1 H1A 0.9900
C1 H1B 0.9900
C2 H2A 0.9900
C2 H2B 0.9900
C4 C5 1.502(2)
C5 C6 1.535(2)
C5 H5A 0.9900
C5 H5B 0.9900
C6 C7 1.5167(19)
C6 H6 1.0000
C7 C8 1.3903(18)
C7 C12 1.3915(19)
C8 C9 1.386(2)
C8 H8 0.9500
C9 C10 1.382(2)
C9 H9 0.9500
C10 C11 1.386(2)
C10 H10 0.9500
C11 C12 1.388(2)
C11 H11 0.9500
C12 H12 0.9500
C13 C14 1.509(2)
C13 H13A 0.9900
C13 H13B 0.9900
C14 C15 1.491(2)
C15 C16 1.391(2)
C15 C20 1.3947(19)
C16 C17 1.390(2)
C16 H16 0.9500
C17 C18 1.382(2)
C17 H17 0.9500
C18 C19 1.383(3)
C18 H18 0.9500
C19 C20 1.379(2)
C19 H19 0.9500
C20 H20 0.9500

loop_
_geom_torsion_atom_site_label_1
_geom_torsion_atom_site_label_2
_geom_torsion_atom_site_label_3
_geom_torsion_atom_site_label_4
_geom_torsion
C3 O1 C1 C2 -9.3(2)
C3 N1 C2 C1 -8.12(17)
C4 N1 C2 C1 179.27(13)
O1 C1 C2 N1 10.10(18)
C1 O1 C3 O2 -176.11(16)
C1 O1 C3 N1 4.24(18)
C4 N1 C3 O2 -4.8(3)
C2 N1 C3 O2 -176.73(16)
C4 N1 C3 O1 174.79(14)
C2 N1 C3 O1 2.90(17)
C3 N1 C4 O3 -167.96(14)
C2 N1 C4 O3 3.3(2)
C3 N1 C4 C5 12.8(2)
C2 N1 C4 C5 -175.87(14)
O3 C4 C5 C6 -7.4(2)
N1 C4 C5 C6 171.77(12)
C4 C5 C6 C7 -61.46(16)
C4 C5 C6 S1 177.28(11)
C13 S1 C6 C7 63.48(11)
C13 S1 C6 C5 -173.42(10)
C5 C6 C7 C8 122.61(14)
S1 C6 C7 C8 -119.73(13)
C5 C6 C7 C12 -57.47(17)
S1 C6 C7 C12 60.19(15)
C12 C7 C8 C9 1.8(2)
C6 C7 C8 C9 -178.29(13)
C7 C8 C9 C10 0.1(2)
C8 C9 C10 C11 -1.6(2)
C9 C10 C11 C12 1.2(2)
C10 C11 C12 C7 0.6(2)
C8 C7 C12 C11 -2.1(2)
C6 C7 C12 C11 177.94(13)
C6 S1 C13 C14 -177.74(10)
S1 C13 C14 O4 9.88(18)
S1 C13 C14 C15 -169.73(11)
O4 C14 C15 C16 170.98(15)
C13 C14 C15 C16 -9.4(2)
O4 C14 C15 C20 -8.2(2)
C13 C14 C15 C20 171.45(13)
C20 C15 C16 C17 0.2(2)
C14 C15 C16 C17 -178.90(15)
C15 C16 C17 C18 -0.9(2)
C16 C17 C18 C19 0.8(3)
C17 C18 C19 C20 0.0(3)
C18 C19 C20 C15 -0.7(3)
C16 C15 C20 C19 0.6(2)
C14 C15 C20 C19 179.77(15)
